data_2239052
loop_
_publ_author_name
'Bunev, Alexander S.'
'Sukhonosova, Elena V.'
'Statsyuk, Vladimir E.'
'Ostapenko, Gennady I.'
'Khrustalev, Victor N.'

_publ_section_title
;
 7-Nitro-2-phenylimidazo[2,1-<i>b</i>][1,3]benzothiazole
;
_journal_coeditor_code RK2421
_journal_issue 2
_journal_name_full 'Acta Crystallographica Section E'
_journal_page_first o143
_journal_page_last o144
_journal_paper_doi 10.1107/S1600536814000476
_journal_volume 70
_journal_year 2014
_chemical_formula_iupac 'C15 H9 N3 O2 S'
_chemical_formula_moiety 'C15 H9 N3 O2 S'
_chemical_formula_sum 'C15 H9 N3 O2 S'
_chemical_formula_weight 295.32
_chemical_melting_point_gt 539
_chemical_melting_point_lt 541
_chemical_name_systematic
;
7-Nitro-2-phenylimidazo[2,1-<i>b</i>][1,3]benzothiazole
;
_space_group_IT_number 14
_symmetry_cell_setting monoclinic
_symmetry_space_group_name_Hall '-P 2ybc'
_symmetry_space_group_name_H-M 'P 1 21/c 1'
_atom_sites_solution_hydrogens geom
_atom_sites_solution_primary direct
_atom_sites_solution_secondary difmap
_audit_creation_method SHELXL97
_cell_angle_alpha 90.00
_cell_angle_beta 105.0770(10)
_cell_angle_gamma 90.00
_cell_formula_units_Z 4
_cell_length_a 6.8068(3)
_cell_length_b 21.0244(9)
_cell_length_c 9.0699(4)
_cell_measurement_reflns_used 6622
_cell_measurement_temperature 120(2)
_cell_measurement_theta_max 32.65
_cell_measurement_theta_min 2.52
_cell_volume 1253.30(9)
_computing_cell_refinement '<i>SAINT</i> (Bruker, 2001)'
_computing_data_collection '<i>APEX2</i> (Bruker, 2005)'
_computing_data_reduction '<i>SAINT</i> (Bruker, 2001)'
_computing_molecular_graphics '<i>SHELXTL</i> (Sheldrick, 2008)'
_computing_publication_material '<i>SHELXTL</i> (Sheldrick, 2008)'
_computing_structure_refinement '<i>SHELXTL</i> (Sheldrick, 2008)'
_computing_structure_solution '<i>SHELXTL</i> (Sheldrick, 2008)'
_diffrn_ambient_temperature 120(2)
_diffrn_measured_fraction_theta_full 0.999
_diffrn_measured_fraction_theta_max 0.999
_diffrn_measurement_device_type 'Bruker APEXII CCD'
_diffrn_measurement_method '\f and \w scans'
_diffrn_radiation_monochromator graphite
_diffrn_radiation_source 'fine--focus sealed tube'
_diffrn_radiation_type MoK\a
_diffrn_radiation_wavelength 0.71073
_diffrn_reflns_av_R_equivalents 0.0406
_diffrn_reflns_av_sigmaI/netI 0.0335
_diffrn_reflns_limit_h_max 10
_diffrn_reflns_limit_h_min -10
_diffrn_reflns_limit_k_max 30
_diffrn_reflns_limit_k_min -31
_diffrn_reflns_limit_l_max 13
_diffrn_reflns_limit_l_min -13
_diffrn_reflns_number 19380
_diffrn_reflns_theta_full 32.66
_diffrn_reflns_theta_max 32.66
_diffrn_reflns_theta_min 1.94
_exptl_absorpt_coefficient_mu 0.266
_exptl_absorpt_correction_T_max 0.974
_exptl_absorpt_correction_T_min 0.924
_exptl_absorpt_correction_type multi-scan
_exptl_absorpt_process_details '(<i>SADABS</i>; Bruker, 2003)'
_exptl_crystal_colour yellow
_exptl_crystal_density_diffrn 1.565
_exptl_crystal_density_method 'not measured'
_exptl_crystal_description prism
_exptl_crystal_F_000 608
_exptl_crystal_size_max 0.30
_exptl_crystal_size_mid 0.10
_exptl_crystal_size_min 0.10
_refine_diff_density_max 0.544
_refine_diff_density_min -0.382
_refine_ls_extinction_method none
_refine_ls_goodness_of_fit_ref 1.026
_refine_ls_hydrogen_treatment constr
_refine_ls_matrix_type full
_refine_ls_number_parameters 190
_refine_ls_number_reflns 4586
_refine_ls_number_restraints 0
_refine_ls_restrained_S_all 1.026
_refine_ls_R_factor_all 0.0540
_refine_ls_R_factor_gt 0.0412
_refine_ls_shift/su_max 0.001
_refine_ls_shift/su_mean 0.000
_refine_ls_structure_factor_coef Fsqd
_refine_ls_weighting_details 'calc w=1/[\s^2^(Fo^2^)+(0.058P)^2^+0.471P] where P=(Fo^2^+2Fc^2^)/3'
_refine_ls_weighting_scheme calc
_refine_ls_wR_factor_gt 0.1020
_refine_ls_wR_factor_ref 0.1104
_reflns_number_gt 3740
_reflns_number_total 4586
_reflns_threshold_expression I>2\s(I)
_cod_data_source_file rk2421sup1.cif
_cod_data_source_block I
_cod_original_sg_symbol_H-M 'P 21/c'
_cod_database_code 2239052
_cod_database_fobs_code 2239052

loop_
_symmetry_equiv_pos_as_xyz
'x, y, z'
'-x, y+1/2, -z+1/2'
'-x, -y, -z'
'x, -y-1/2, z-1/2'

loop_
_atom_site_type_symbol
_atom_site_label
_atom_site_fract_x
_atom_site_fract_y
_atom_site_fract_z
_atom_site_U_iso_or_equiv
_atom_site_adp_type
_atom_site_calc_flag
_atom_site_refinement_flags
_atom_site_occupancy
_atom_site_symmetry_multiplicity
N N1 0.28591(16) 0.51605(5) 0.71585(12) 0.01553(19) Uani d . 1 1
C C2 0.28524(17) 0.45307(5) 0.66432(13) 0.0135(2) Uani d . 1 1
C C3 0.25724(17) 0.45089(5) 0.50820(14) 0.0142(2) Uani d . 1 1
H H3 0.2503 0.4142 0.4460 0.017 Uiso calc R 1 1
N N4 0.24150(15) 0.51394(5) 0.46181(11) 0.01305(18) Uani d . 1 1
C C4A 0.21228(17) 0.54833(5) 0.32729(13) 0.0128(2) Uani d . 1 1
C C5 0.19297(18) 0.52421(6) 0.18123(13) 0.0145(2) Uani d . 1 1
H H5 0.2035 0.4799 0.1647 0.017 Uiso calc R 1 1
C C6 0.15793(18) 0.56688(6) 0.06069(13) 0.0151(2) Uani d . 1 1
H H6 0.1450 0.5522 -0.0405 0.018 Uiso calc R 1 1
C C7 0.14192(17) 0.63163(6) 0.08972(13) 0.0141(2) Uani d . 1 1
N N7 0.09229(16) 0.67506(5) -0.04063(12) 0.0179(2) Uani d . 1 1
O O1 0.03830(18) 0.65210(5) -0.16990(11) 0.0285(2) Uani d . 1 1
O O2 0.10321(17) 0.73262(5) -0.01562(12) 0.0264(2) Uani d . 1 1
C C8 0.16850(18) 0.65707(5) 0.23520(13) 0.0147(2) Uani d . 1 1
H H8 0.1621 0.7016 0.2514 0.018 Uiso calc R 1 1
C C8A 0.20485(17) 0.61398(6) 0.35558(13) 0.0137(2) Uani d . 1 1
S S9 0.23601(5) 0.631304(14) 0.55005(3) 0.01708(8) Uani d . 1 1
C C9A 0.25920(18) 0.55010(6) 0.59108(13) 0.0146(2) Uani d . 1 1
C C10 0.31635(17) 0.39985(5) 0.77247(13) 0.0136(2) Uani d . 1 1
C C11 0.37199(18) 0.41148(6) 0.92960(14) 0.0156(2) Uani d . 1 1
H H11 0.3843 0.4540 0.9661 0.019 Uiso calc R 1 1
C C12 0.4096(2) 0.36113(6) 1.03320(14) 0.0191(2) Uani d . 1 1
H H12 0.4474 0.3695 1.1398 0.023 Uiso calc R 1 1
C C13 0.3919(2) 0.29863(6) 0.98110(15) 0.0203(2) Uani d . 1 1
H H13 0.4205 0.2644 1.0517 0.024 Uiso calc R 1 1
C C14 0.3318(2) 0.28656(6) 0.82445(15) 0.0202(2) Uani d . 1 1
H H14 0.3163 0.2440 0.7884 0.024 Uiso calc R 1 1
C C15 0.29452(19) 0.33662(6) 0.72114(14) 0.0169(2) Uani d . 1 1
H H15 0.2539 0.3280 0.6147 0.020 Uiso calc R 1 1

loop_
_atom_site_aniso_label
_atom_site_aniso_U_11
_atom_site_aniso_U_22
_atom_site_aniso_U_33
_atom_site_aniso_U_12
_atom_site_aniso_U_13
_atom_site_aniso_U_23
N1 0.0196(5) 0.0129(4) 0.0138(4) 0.0008(3) 0.0038(4) 0.0005(3)
C2 0.0125(5) 0.0133(5) 0.0148(5) 0.0005(4) 0.0037(4) 0.0006(4)
C3 0.0156(5) 0.0124(5) 0.0151(5) 0.0005(4) 0.0047(4) 0.0003(4)
N4 0.0148(4) 0.0122(4) 0.0120(4) 0.0009(3) 0.0033(3) 0.0004(3)
C4A 0.0120(5) 0.0129(5) 0.0137(5) -0.0003(4) 0.0037(4) 0.0012(4)
C5 0.0160(5) 0.0137(5) 0.0142(5) 0.0004(4) 0.0049(4) -0.0005(4)
C6 0.0159(5) 0.0162(5) 0.0134(5) -0.0002(4) 0.0045(4) 0.0001(4)
C7 0.0140(5) 0.0150(5) 0.0136(5) 0.0004(4) 0.0043(4) 0.0026(4)
N7 0.0195(5) 0.0187(5) 0.0164(5) 0.0027(4) 0.0063(4) 0.0035(4)
O1 0.0448(6) 0.0278(5) 0.0129(4) 0.0087(5) 0.0076(4) 0.0022(4)
O2 0.0387(6) 0.0155(4) 0.0248(5) -0.0007(4) 0.0076(4) 0.0058(4)
C8 0.0159(5) 0.0131(5) 0.0157(5) -0.0003(4) 0.0053(4) 0.0008(4)
C8A 0.0146(5) 0.0132(5) 0.0131(5) -0.0002(4) 0.0033(4) -0.0002(4)
S9 0.02653(16) 0.01152(13) 0.01288(13) 0.00037(10) 0.00455(11) -0.00043(9)
C9A 0.0173(5) 0.0131(5) 0.0132(5) 0.0002(4) 0.0036(4) -0.0010(4)
C10 0.0127(5) 0.0134(5) 0.0152(5) 0.0008(4) 0.0044(4) 0.0020(4)
C11 0.0165(5) 0.0160(5) 0.0146(5) -0.0011(4) 0.0044(4) 0.0010(4)
C12 0.0205(6) 0.0218(6) 0.0153(5) -0.0011(4) 0.0050(4) 0.0032(4)
C13 0.0234(6) 0.0180(5) 0.0209(6) 0.0008(4) 0.0083(5) 0.0068(4)
C14 0.0264(6) 0.0142(5) 0.0217(6) 0.0009(4) 0.0090(5) 0.0022(4)
C15 0.0203(5) 0.0144(5) 0.0164(5) 0.0016(4) 0.0056(4) 0.0009(4)

loop_
_atom_type_symbol
_atom_type_description
_atom_type_scat_dispersion_real
_atom_type_scat_dispersion_imag
_atom_type_scat_source
C C 0.0033 0.0016 'International Tables Vol C Tables 4.2.6.8 and 6.1.1.4'
H H 0.0000 0.0000 'International Tables Vol C Tables 4.2.6.8 and 6.1.1.4'
N N 0.0061 0.0033 'International Tables Vol C Tables 4.2.6.8 and 6.1.1.4'
O O 0.0106 0.0060 'International Tables Vol C Tables 4.2.6.8 and 6.1.1.4'
S S 0.1246 0.1234 'International Tables Vol C Tables 4.2.6.8 and 6.1.1.4'

loop_
_geom_angle_atom_site_label_1
_geom_angle_atom_site_label_2
_geom_angle_atom_site_label_3
_geom_angle
C9A N1 C2 103.89(10)
C3 C2 N1 111.14(10)
C3 C2 C10 128.20(11)
N1 C2 C10 120.64(10)
C2 C3 N4 105.00(10)
C2 C3 H3 127.5
N4 C3 H3 127.5
C9A N4 C3 106.68(10)
C9A N4 C4A 114.97(10)
C3 N4 C4A 138.35(10)
N4 C4A C5 127.12(10)
N4 C4A C8A 110.77(10)
C5 C4A C8A 122.12(10)
C6 C5 C4A 117.98(11)
C6 C5 H5 121.0
C4A C5 H5 121.0
C5 C6 C7 119.22(11)
C5 C6 H6 120.4
C7 C6 H6 120.4
C8 C7 C6 123.81(11)
C8 C7 N7 118.19(10)
C6 C7 N7 118.00(10)
O2 N7 O1 123.34(11)
O2 N7 C7 118.37(11)
O1 N7 C7 118.28(11)
C8A C8 C7 116.54(11)
C8A C8 H8 121.7
C7 C8 H8 121.7
C8 C8A C4A 120.22(11)
C8 C8A S9 127.08(9)
C4A C8A S9 112.66(9)
C9A S9 C8A 89.54(5)
N1 C9A N4 113.29(10)
N1 C9A S9 134.63(9)
N4 C9A S9 112.07(8)
C11 C10 C15 118.77(11)
C11 C10 C2 120.14(10)
C15 C10 C2 121.09(11)
C12 C11 C10 120.52(11)
C12 C11 H11 119.7
C10 C11 H11 119.7
C13 C12 C11 120.25(12)
C13 C12 H12 119.9
C11 C12 H12 119.9
C12 C13 C14 119.61(12)
C12 C13 H13 120.2
C14 C13 H13 120.2
C15 C14 C13 120.21(12)
C15 C14 H14 119.9
C13 C14 H14 119.9
C14 C15 C10 120.61(11)
C14 C15 H15 119.7
C10 C15 H15 119.7

loop_
_geom_bond_atom_site_label_1
_geom_bond_atom_site_label_2
_geom_bond_distance
N1 C9A 1.3112(15)
N1 C2 1.4038(15)
C2 C3 1.3795(16)
C2 C10 1.4666(16)
C3 N4 1.3865(15)
C3 H3 0.9500
N4 C9A 1.3761(15)
N4 C4A 1.3873(14)
C4A C5 1.3924(16)
C4A C8A 1.4073(16)
C5 C6 1.3861(16)
C5 H5 0.9500
C6 C7 1.3962(17)
C6 H6 0.9500
C7 C8 1.3913(16)
C7 N7 1.4621(15)
N7 O2 1.2298(15)
N7 O1 1.2323(15)
C8 C8A 1.3905(16)
C8 H8 0.9500
C8A S9 1.7590(12)
S9 C9A 1.7457(12)
C10 C11 1.3977(16)
C10 C15 1.4034(16)
C11 C12 1.3942(17)
C11 H11 0.9500
C12 C13 1.3909(19)
C12 H12 0.9500
C13 C14 1.3957(19)
C13 H13 0.9500
C14 C15 1.3880(17)
C14 H14 0.9500
C15 H15 0.9500

loop_
_geom_torsion_atom_site_label_1
_geom_torsion_atom_site_label_2
_geom_torsion_atom_site_label_3
_geom_torsion_atom_site_label_4
_geom_torsion
C9A N1 C2 C3 -0.18(13)
C9A N1 C2 C10 178.54(10)
N1 C2 C3 N4 0.39(13)
C10 C2 C3 N4 -178.21(11)
C2 C3 N4 C9A -0.43(12)
C2 C3 N4 C4A -179.63(13)
C9A N4 C4A C5 178.88(11)
C3 N4 C4A C5 -2.0(2)
C9A N4 C4A C8A -0.78(14)
C3 N4 C4A C8A 178.38(13)
N4 C4A C5 C6 177.96(11)
C8A C4A C5 C6 -2.41(17)
C4A C5 C6 C7 -0.48(17)
C5 C6 C7 C8 3.11(18)
C5 C6 C7 N7 -176.24(10)
C8 C7 N7 O2 9.70(17)
C6 C7 N7 O2 -170.91(11)
C8 C7 N7 O1 -169.09(11)
C6 C7 N7 O1 10.30(16)
C6 C7 C8 C8A -2.66(17)
N7 C7 C8 C8A 176.69(10)
C7 C8 C8A C4A -0.31(17)
C7 C8 C8A S9 -177.77(9)
N4 C4A C8A C8 -177.46(10)
C5 C4A C8A C8 2.86(17)
N4 C4A C8A S9 0.33(12)
C5 C4A C8A S9 -179.35(9)
C8 C8A S9 C9A 177.73(11)
C4A C8A S9 C9A 0.12(9)
C2 N1 C9A N4 -0.11(14)
C2 N1 C9A S9 178.45(11)
C3 N4 C9A N1 0.36(14)
C4A N4 C9A N1 179.77(10)
C3 N4 C9A S9 -178.54(8)
C4A N4 C9A S9 0.88(13)
C8A S9 C9A N1 -179.12(13)
C8A S9 C9A N4 -0.55(9)
C3 C2 C10 C11 170.54(12)
N1 C2 C10 C11 -7.93(17)
C3 C2 C10 C15 -8.38(18)
N1 C2 C10 C15 173.14(11)
C15 C10 C11 C12 1.45(17)
C2 C10 C11 C12 -177.50(11)
C10 C11 C12 C13 -0.06(19)
C11 C12 C13 C14 -1.4(2)
C12 C13 C14 C15 1.5(2)
C13 C14 C15 C10 -0.10(19)
C11 C10 C15 C14 -1.37(18)
C2 C10 C15 C14 177.57(11)
